data_2020183
loop_
_publ_author_name
'Gallucci, J.C.'
'Gerkin, R.E.'

_publ_section_title
;
 Structure of barium perchlorate trihydrate
;
_journal_name_full 'Acta Crystallographica C (39,1983-)'
_journal_page_first 1873
_journal_page_last 1876
_journal_volume 44
_journal_year 1988
_chemical_formula_sum 'Ba Cl2 H6 O11'
_chemical_name_systematic 'Ba (Cl O4)2 (H2 O)3'
_space_group_IT_number 176
_symmetry_space_group_name_Hall '-P 6c'
_symmetry_space_group_name_H-M 'P 63/m'
_cell_angle_alpha 90
_cell_angle_beta 90
_cell_angle_gamma 120
_cell_formula_units_Z 2
_cell_length_a 7.277
_cell_length_b 7.277
_cell_length_c 9.656
_cell_volume 442.826
_citation_journal_id_ASTM ACSCEE
_cod_data_source_file Gallucci_ACSCEE_1988_1607.cif
_cod_data_source_block H6Ba1Cl2O11
_cod_original_cell_volume 442.8255
_cod_original_formula_sum 'H6 Ba1 Cl2 O11'
_cod_database_code 2020183

loop_
_symmetry_equiv_pos_as_xyz
x,y,z
x-y,x,z+1/2
-y,x-y,z
-x,-y,z+1/2
-x+y,-x,z
y,-x+y,z+1/2
-x,-y,-z
-x+y,-x,-z-1/2
y,-x+y,-z
x,y,-z-1/2
x-y,x,-z
-y,x-y,-z-1/2

loop_
_atom_site_label
_atom_site_type_symbol
_atom_site_fract_x
_atom_site_fract_y
_atom_site_fract_z
_atom_site_occupancy
_atom_site_U_iso_or_equiv
H1 H+1 0.361 0.16 0.25 1 0.0
Ba1 Ba+2 0 0 0 1 0.0
O2 O-2 0.1811 0.4592 0.0838 1 0.0
O1 O-2 0.3333 0.6667 -0.1132 1 0.0
O3 O-2 0.2562 0.1686 0.25 1 0.0
H2 H+1 0.31 0.326 0.25 1 0.0
Cl1 Cl+7 0.3333 0.6667 0.03411 1 0.0
